data_4515230
loop_
_publ_author_name
'Dutta, Champak'
'Rana, Samim Sohel'
'Choudhury, Joyanta'

_publ_section_title
;
 Leveraging Metallotropism-Enabled Substrate Activation in
 Cobalt-Catalyzed Annulation Chemistry: Protic NHC Template Is the Key
;
_journal_name_full 'ACS Catalysis'
_journal_page_first 10674
_journal_paper_doi 10.1021/acscatal.9b04125
_journal_year 2019
_chemical_formula_sum 'C18 H22 Co F6 I N3 Sb'
_chemical_formula_weight 701.96
_space_group_crystal_system triclinic
_space_group_IT_number 2
_space_group_name_Hall '-P 1'
_space_group_name_H-M_alt 'P -1'
_symmetry_space_group_name_Hall '-P 1'
_symmetry_space_group_name_H-M 'P -1'
_atom_sites_solution_hydrogens geom
_audit_creation_method SHELXL-2016/4
_cell_angle_alpha 94.205(2)
_cell_angle_beta 97.688(3)
_cell_angle_gamma 101.396(2)
_cell_formula_units_Z 2
_cell_length_a 8.4596(6)
_cell_length_b 11.7043(8)
_cell_length_c 11.7936(7)
_cell_measurement_reflns_used 8803
_cell_measurement_temperature 140(2)
_cell_measurement_theta_max 27.73
_cell_measurement_theta_min 2.48
_cell_volume 1128.42(13)
_computing_structure_refinement 'SHELXL-2016/4 (Sheldrick, 2016)'
_computing_structure_solution 'SHELXT 2014/5 (Sheldrick, 2014)'
_diffrn_ambient_temperature 140(2)
_diffrn_measured_fraction_theta_full 0.997
_diffrn_measured_fraction_theta_max 0.980
_diffrn_measurement_device_type 'Bruker APEX-II CCD'
_diffrn_measurement_method '\f and \w scans'
_diffrn_radiation_type MoK\a
_diffrn_radiation_wavelength 0.71073
_diffrn_reflns_av_R_equivalents 0.0659
_diffrn_reflns_av_unetI/netI 0.0510
_diffrn_reflns_Laue_measured_fraction_full 0.997
_diffrn_reflns_Laue_measured_fraction_max 0.980
_diffrn_reflns_limit_h_max 11
_diffrn_reflns_limit_h_min -11
_diffrn_reflns_limit_k_max 15
_diffrn_reflns_limit_k_min -15
_diffrn_reflns_limit_l_max 15
_diffrn_reflns_limit_l_min -15
_diffrn_reflns_number 25018
_diffrn_reflns_point_group_measured_fraction_full 0.997
_diffrn_reflns_point_group_measured_fraction_max 0.980
_diffrn_reflns_theta_full 25.242
_diffrn_reflns_theta_max 27.925
_diffrn_reflns_theta_min 2.369
_exptl_absorpt_coefficient_mu 3.358
_exptl_absorpt_correction_T_max 0.7456
_exptl_absorpt_correction_T_min 0.6091
_exptl_absorpt_correction_type 'Multi Scans'
_exptl_absorpt_process_details SADABS-2014/5
_exptl_crystal_colour BROWN
_exptl_crystal_density_diffrn 2.066
_exptl_crystal_density_meas ?
_exptl_crystal_description PLATE
_exptl_crystal_F_000 672
_exptl_crystal_size_max 0.25
_exptl_crystal_size_mid 0.21
_exptl_crystal_size_min 0.2
_refine_diff_density_max 1.343
_refine_diff_density_min -0.850
_refine_diff_density_rms 0.151
_refine_ls_extinction_method none
_refine_ls_goodness_of_fit_ref 0.908
_refine_ls_hydrogen_treatment constr
_refine_ls_matrix_type full
_refine_ls_number_parameters 276
_refine_ls_number_reflns 5308
_refine_ls_number_restraints 108
_refine_ls_restrained_S_all 0.901
_refine_ls_R_factor_all 0.0656
_refine_ls_R_factor_gt 0.0398
_refine_ls_shift/su_max 0.001
_refine_ls_shift/su_mean 0.000
_refine_ls_structure_factor_coef Fsqd
_refine_ls_weighting_details 'w=1/[\s^2^(Fo^2^)+(0.1000P)^2^] where P=(Fo^2^+2Fc^2^)/3'
_refine_ls_weighting_scheme calc
_refine_ls_wR_factor_gt 0.1134
_refine_ls_wR_factor_ref 0.1311
_reflns_Friedel_coverage 0.000
_reflns_number_gt 4041
_reflns_number_total 5308
_reflns_threshold_expression 'I > 2\s(I)'
_cod_data_source_file cs9b04125_si_003.cif
_cod_data_source_block shelx
_cod_depositor_comments
;
The following automatic conversions were performed:

'_exptl_crystal_density_meas' value 'not measured' was changed to '?'
- the value is perceived as not measured.

Automatic conversion script
Id: cif_fix_values 4973 2017-02-22 13:04:09Z antanas 
;
_cod_database_code 4515230
_shelx_shelxl_version_number 2016/4
_shelx_space_group_comment
;
The symmetry employed for this shelxl refinement is uniquely defined
by the following loop, which should always be used as a source of
symmetry information in preference to the above space-group names.
They are only intended as comments.
;

loop_
_space_group_symop_operation_xyz
'x, y, z'
'-x, -y, -z'

loop_
_atom_site_label
_atom_site_type_symbol
_atom_site_fract_x
_atom_site_fract_y
_atom_site_fract_z
_atom_site_U_iso_or_equiv
_atom_site_adp_type
_atom_site_occupancy
_atom_site_site_symmetry_order
_atom_site_calc_flag
_atom_site_refinement_flags_posn
_atom_site_refinement_flags_adp
I001 I 1.15939(4) 0.82924(3) 0.59261(3) 0.02421(12) Uani 1 1 d . U
SB02 Sb 0.42636(4) 0.74025(3) 0.18726(3) 0.02630(13) Uani 1 1 d . U
CO03 Co 0.92348(8) 0.77261(6) 0.70806(6) 0.01706(17) Uani 1 1 d . U
F004 F 0.2105(5) 0.7590(4) 0.1674(4) 0.0667(14) Uani 1 1 d . U
F005 F 0.6422(5) 0.7235(4) 0.2094(4) 0.0650(13) Uani 1 1 d . U
F006 F 0.4343(6) 0.7572(5) 0.3471(3) 0.0701(14) Uani 1 1 d . U
N007 N 0.6939(6) 0.6646(4) 0.4847(4) 0.0268(10) Uani 1 1 d . U
H007 H 0.658948 0.724590 0.462122 0.032 Uiso 1 1 calc R U
N008 N 0.8182(6) 0.5561(4) 0.5819(4) 0.0262(10) Uani 1 1 d . U
N009 N 1.0007(6) 0.6292(4) 0.7431(4) 0.0262(10) Uani 1 1 d . U
F00A F 0.3612(6) 0.5795(4) 0.1905(4) 0.0656(13) Uani 1 1 d . U
F00B F 0.4955(6) 0.9013(4) 0.1866(5) 0.0744(15) Uani 1 1 d . U
F00C F 0.4207(7) 0.7226(5) 0.0283(4) 0.0740(14) Uani 1 1 d . U
C00D C 0.9933(6) 0.8954(4) 0.8541(4) 0.0218(10) Uani 1 1 d . U
C00E C 0.7712(6) 0.8914(4) 0.7110(4) 0.0194(10) Uani 1 1 d . U
C00F C 0.9353(7) 0.9512(4) 0.7577(5) 0.0221(10) Uani 1 1 d . U
C00G C 0.7265(7) 0.8000(4) 0.7835(5) 0.0210(10) Uani 1 1 d . U
C00H C 0.6505(7) 0.5543(5) 0.4262(5) 0.0270(12) Uani 1 1 d . U
H00H H 0.579407 0.533341 0.357242 0.032 Uiso 1 1 calc R U
C00I C 0.8615(7) 0.8028(4) 0.8700(4) 0.0226(11) Uani 1 1 d . U
C00J C 0.7977(7) 0.6664(4) 0.5813(5) 0.0238(11) Uani 1 1 d . U
C00K C 0.9294(7) 0.5340(4) 0.6699(5) 0.0250(11) Uani 1 1 d . U
C00L C 0.6653(7) 0.9258(5) 0.6146(5) 0.0281(12) Uani 1 1 d . U
H00A H 0.635200 0.997706 0.638356 0.042 Uiso 1 1 calc R U
H00B H 0.568821 0.865368 0.592687 0.042 Uiso 1 1 calc R U
H00C H 0.723308 0.936492 0.550252 0.042 Uiso 1 1 calc R U
C00M C 1.0868(7) 0.4177(6) 0.7707(5) 0.0331(13) Uani 1 1 d . U
H00M H 1.113944 0.345663 0.781788 0.040 Uiso 1 1 calc R U
C00N C 0.7258(7) 0.4829(5) 0.4837(5) 0.0285(12) Uani 1 1 d . U
H00N H 0.720015 0.403478 0.464640 0.034 Uiso 1 1 calc R U
C00O C 1.1563(7) 0.9333(5) 0.9265(5) 0.0315(13) Uani 1 1 d . U
H00D H 1.239677 0.941130 0.878168 0.047 Uiso 1 1 calc R U
H00E H 1.172067 0.875902 0.978708 0.047 Uiso 1 1 calc R U
H00F H 1.162176 1.007319 0.969503 0.047 Uiso 1 1 calc R U
C00P C 1.0246(8) 1.0604(5) 0.7183(5) 0.0328(13) Uani 1 1 d . U
H00G H 0.998879 1.127248 0.758208 0.049 Uiso 1 1 calc R U
H00I H 0.992484 1.060267 0.637048 0.049 Uiso 1 1 calc R U
H00J H 1.139852 1.064056 0.734205 0.049 Uiso 1 1 calc R U
C00Q C 0.8597(8) 0.7232(5) 0.9647(5) 0.0314(13) Uani 1 1 d . U
H00K H 0.802557 0.750382 1.022769 0.047 Uiso 1 1 calc R U
H00L H 0.969727 0.723454 0.998018 0.047 Uiso 1 1 calc R U
H00O H 0.805700 0.644976 0.933654 0.047 Uiso 1 1 calc R U
C00R C 1.1655(7) 0.5155(5) 0.8445(5) 0.0319(13) Uani 1 1 d . U
H00R H 1.247566 0.510262 0.903548 0.038 Uiso 1 1 calc R U
C00S C 0.5621(7) 0.7208(5) 0.7728(5) 0.0305(13) Uani 1 1 d . U
H00P H 0.573740 0.647021 0.799654 0.046 Uiso 1 1 calc R U
H00Q H 0.511974 0.708489 0.693706 0.046 Uiso 1 1 calc R U
H00S H 0.495067 0.756185 0.818266 0.046 Uiso 1 1 calc R U
C00T C 1.1204(7) 0.6218(5) 0.8291(5) 0.0317(13) Uani 1 1 d . U
H00T H 1.172643 0.688218 0.878203 0.038 Uiso 1 1 calc R U
C00U C 0.9685(7) 0.4254(5) 0.6808(5) 0.0313(13) Uani 1 1 d . U
H00U H 0.916966 0.360443 0.629549 0.038 Uiso 1 1 calc R U

loop_
_atom_site_aniso_label
_atom_site_aniso_U_11
_atom_site_aniso_U_22
_atom_site_aniso_U_33
_atom_site_aniso_U_23
_atom_site_aniso_U_13
_atom_site_aniso_U_12
I001 0.0219(2) 0.0261(2) 0.0273(2) 0.00845(14) 0.01091(15) 0.00438(14)
SB02 0.0180(2) 0.0366(2) 0.0245(2) 0.00793(16) 0.00161(16) 0.00533(16)
CO03 0.0176(4) 0.0148(3) 0.0201(3) 0.0044(3) 0.0062(3) 0.0033(3)
F004 0.024(2) 0.093(3) 0.092(4) 0.043(3) 0.009(2) 0.021(2)
F005 0.021(2) 0.090(3) 0.089(4) 0.024(3) 0.011(2) 0.016(2)
F006 0.088(4) 0.110(4) 0.028(2) 0.015(2) 0.012(2) 0.054(3)
N007 0.026(2) 0.029(2) 0.025(2) 0.0011(19) 0.006(2) 0.004(2)
N008 0.023(2) 0.027(2) 0.027(2) 0.0020(18) 0.0075(19) 0.0009(19)
N009 0.021(2) 0.034(2) 0.028(2) 0.0139(19) 0.0073(19) 0.0105(19)
F00A 0.059(3) 0.037(2) 0.100(4) 0.013(2) 0.018(3) 0.001(2)
F00B 0.080(4) 0.037(2) 0.104(4) 0.016(2) 0.024(3) -0.002(2)
F00C 0.089(4) 0.108(4) 0.029(2) 0.005(2) 0.013(2) 0.028(3)
C00D 0.022(3) 0.022(3) 0.020(2) -0.0014(18) 0.002(2) 0.004(2)
C00E 0.020(2) 0.018(2) 0.022(3) 0.0011(19) 0.003(2) 0.0087(19)
C00F 0.022(3) 0.017(2) 0.026(3) -0.002(2) 0.007(2) 0.003(2)
C00G 0.023(3) 0.021(3) 0.021(3) -0.0004(19) 0.009(2) 0.005(2)
C00H 0.024(3) 0.031(3) 0.022(3) -0.004(2) 0.003(2) 0.000(2)
C00I 0.027(3) 0.023(3) 0.017(2) 0.0003(19) 0.007(2) 0.003(2)
C00J 0.025(3) 0.019(2) 0.026(3) -0.0012(19) 0.011(2) 0.000(2)
C00K 0.029(3) 0.013(2) 0.037(3) 0.006(2) 0.022(2) 0.002(2)
C00L 0.027(3) 0.025(3) 0.032(3) 0.006(2) -0.001(2) 0.008(2)
C00M 0.023(3) 0.046(3) 0.035(3) 0.015(3) 0.010(2) 0.011(3)
C00N 0.019(3) 0.034(3) 0.029(3) -0.003(2) 0.005(2) -0.002(2)
C00O 0.025(3) 0.035(3) 0.031(3) -0.001(2) -0.001(2) 0.002(2)
C00P 0.040(4) 0.016(3) 0.040(3) 0.001(2) 0.008(3) 0.002(2)
C00Q 0.035(3) 0.039(3) 0.023(3) 0.009(2) 0.008(3) 0.009(3)
C00R 0.030(3) 0.031(3) 0.042(3) 0.024(2) 0.009(3) 0.016(2)
C00S 0.024(3) 0.032(3) 0.034(3) 0.007(3) 0.011(3) -0.002(2)
C00T 0.031(3) 0.034(3) 0.035(3) 0.014(2) 0.012(3) 0.010(2)
C00U 0.030(3) 0.026(3) 0.042(3) 0.005(2) 0.012(3) 0.009(2)

loop_
_atom_type_symbol
_atom_type_description
_atom_type_scat_dispersion_real
_atom_type_scat_dispersion_imag
_atom_type_scat_source
C C 0.0033 0.0016 'International Tables Vol C Tables 4.2.6.8 and 6.1.1.4'
H H 0.0000 0.0000 'International Tables Vol C Tables 4.2.6.8 and 6.1.1.4'
N N 0.0061 0.0033 'International Tables Vol C Tables 4.2.6.8 and 6.1.1.4'
F F 0.0171 0.0103 'International Tables Vol C Tables 4.2.6.8 and 6.1.1.4'
Co Co 0.3494 0.9721 'International Tables Vol C Tables 4.2.6.8 and 6.1.1.4'
Sb Sb -0.5866 1.5461 'International Tables Vol C Tables 4.2.6.8 and 6.1.1.4'
I I -0.4742 1.8119 'International Tables Vol C Tables 4.2.6.8 and 6.1.1.4'

loop_
_geom_angle_atom_site_label_1
_geom_angle_atom_site_label_2
_geom_angle_atom_site_label_3
_geom_angle
F00A SB02 F005 88.7(2)
F00A SB02 F00B 178.7(2)
F005 SB02 F00B 90.3(2)
F00A SB02 F00C 91.5(2)
F005 SB02 F00C 90.4(2)
F00B SB02 F00C 89.3(2)
F00A SB02 F004 91.8(2)
F005 SB02 F004 179.0(2)
F00B SB02 F004 89.2(2)
F00C SB02 F004 90.4(2)
F00A SB02 F006 88.2(2)
F005 SB02 F006 88.9(2)
F00B SB02 F006 90.9(2)
F00C SB02 F006 179.3(2)
F004 SB02 F006 90.3(2)
C00J CO03 N009 80.5(2)
C00J CO03 C00G 95.6(2)
N009 CO03 C00G 115.4(2)
C00J CO03 C00I 127.3(2)
N009 CO03 C00I 94.0(2)
C00G CO03 C00I 40.2(2)
C00J CO03 C00E 97.6(2)
N009 CO03 C00E 156.14(19)
C00G CO03 C00E 40.8(2)
C00I CO03 C00E 68.1(2)
C00J CO03 C00D 163.3(2)
N009 CO03 C00D 108.6(2)
C00G CO03 C00D 67.9(2)
C00I CO03 C00D 40.25(19)
C00E CO03 C00D 68.3(2)
C00J CO03 C00F 132.4(2)
N009 CO03 C00F 147.1(2)
C00G CO03 C00F 67.3(2)
C00I CO03 C00F 66.8(2)
C00E CO03 C00F 40.3(2)
C00D CO03 C00F 39.8(2)
C00J CO03 I001 91.49(15)
N009 CO03 I001 89.71(13)
C00G CO03 I001 154.69(15)
C00I CO03 I001 141.12(15)
C00E CO03 I001 114.15(14)
C00D CO03 I001 102.29(14)
C00F CO03 I001 90.07(14)
C00J N007 C00H 111.2(5)
C00J N007 H007 124.4
C00H N007 H007 124.4
C00J N008 C00K 116.6(5)
C00J N008 C00N 111.9(5)
C00K N008 C00N 131.3(5)
C00K N009 C00T 119.7(5)
C00K N009 CO03 114.6(4)
C00T N009 CO03 125.7(4)
C00F C00D C00I 106.7(5)
C00F C00D C00O 125.3(5)
C00I C00D C00O 127.8(5)
C00F C00D CO03 70.4(3)
C00I C00D CO03 68.8(3)
C00O C00D CO03 128.6(4)
C00F C00E C00G 106.5(5)
C00F C00E C00L 126.0(5)
C00G C00E C00L 127.2(5)
C00F C00E CO03 71.1(3)
C00G C00E CO03 68.9(3)
C00L C00E CO03 129.2(4)
C00D C00F C00E 109.3(4)
C00D C00F C00P 125.3(5)
C00E C00F C00P 125.1(5)
C00D C00F CO03 69.8(3)
C00E C00F CO03 68.7(3)
C00P C00F CO03 132.0(4)
C00I C00G C00E 108.4(5)
C00I C00G C00S 126.1(5)
C00E C00G C00S 125.3(5)
C00I C00G CO03 70.4(3)
C00E C00G CO03 70.2(3)
C00S C00G CO03 128.0(4)
C00N C00H N007 109.1(5)
C00N C00H H00H 125.5
N007 C00H H00H 125.5
C00G C00I C00D 109.0(5)
C00G C00I C00Q 124.1(5)
C00D C00I C00Q 126.8(5)
C00G C00I CO03 69.4(3)
C00D C00I CO03 70.9(3)
C00Q C00I CO03 127.5(4)
N008 C00J N007 104.1(5)
N008 C00J CO03 114.8(4)
N007 C00J CO03 141.1(4)
N009 C00K N008 113.5(4)
N009 C00K C00U 122.7(6)
N008 C00K C00U 123.8(5)
C00E C00L H00A 109.5
C00E C00L H00B 109.5
H00A C00L H00B 109.5
C00E C00L H00C 109.5
H00A C00L H00C 109.5
H00B C00L H00C 109.5
C00U C00M C00R 120.8(6)
C00U C00M H00M 119.6
C00R C00M H00M 119.6
C00H C00N N008 103.7(5)
C00H C00N H00N 128.1
N008 C00N H00N 128.1
C00D C00O H00D 109.5
C00D C00O H00E 109.5
H00D C00O H00E 109.5
C00D C00O H00F 109.5
H00D C00O H00F 109.5
H00E C00O H00F 109.5
C00F C00P H00G 109.5
C00F C00P H00I 109.5
H00G C00P H00I 109.5
C00F C00P H00J 109.5
H00G C00P H00J 109.5
H00I C00P H00J 109.5
C00I C00Q H00K 109.5
C00I C00Q H00L 109.5
H00K C00Q H00L 109.5
C00I C00Q H00O 109.5
H00K C00Q H00O 109.5
H00L C00Q H00O 109.5
C00M C00R C00T 119.1(6)
C00M C00R H00R 120.5
C00T C00R H00R 120.5
C00G C00S H00P 109.5
C00G C00S H00Q 109.5
H00P C00S H00Q 109.5
C00G C00S H00S 109.5
H00P C00S H00S 109.5
H00Q C00S H00S 109.5
N009 C00T C00R 120.4(6)
N009 C00T H00T 119.8
C00R C00T H00T 119.8
C00M C00U C00K 117.3(6)
C00M C00U H00U 121.4
C00K C00U H00U 121.4

loop_
_geom_bond_atom_site_label_1
_geom_bond_atom_site_label_2
_geom_bond_distance
I001 CO03 2.5716(7)
SB02 F00A 1.857(4)
SB02 F005 1.861(4)
SB02 F00B 1.861(4)
SB02 F00C 1.865(4)
SB02 F004 1.868(4)
SB02 F006 1.872(4)
CO03 C00J 1.921(6)
CO03 N009 1.969(4)
CO03 C00G 2.058(5)
CO03 C00I 2.071(5)
CO03 C00E 2.076(5)
CO03 C00D 2.100(5)
CO03 C00F 2.108(5)
N007 C00J 1.338(8)
N007 C00H 1.376(7)
N007 H007 0.8600
N008 C00J 1.336(7)
N008 C00K 1.380(8)
N008 C00N 1.426(7)
N009 C00K 1.343(7)
N009 C00T 1.355(8)
C00D C00F 1.431(7)
C00D C00I 1.435(7)
C00D C00O 1.488(8)
C00E C00F 1.441(7)
C00E C00G 1.442(7)
C00E C00L 1.481(7)
C00F C00P 1.490(7)
C00G C00I 1.419(8)
C00G C00S 1.495(7)
C00H C00N 1.320(8)
C00H H00H 0.9300
C00I C00Q 1.506(7)
C00K C00U 1.386(7)
C00L H00A 0.9600
C00L H00B 0.9600
C00L H00C 0.9600
C00M C00U 1.378(9)
C00M C00R 1.382(10)
C00M H00M 0.9300
C00N H00N 0.9300
C00O H00D 0.9600
C00O H00E 0.9600
C00O H00F 0.9600
C00P H00G 0.9600
C00P H00I 0.9600
C00P H00J 0.9600
C00Q H00K 0.9600
C00Q H00L 0.9600
C00Q H00O 0.9600
C00R C00T 1.388(7)
C00R H00R 0.9300
C00S H00P 0.9600
C00S H00Q 0.9600
C00S H00S 0.9600
C00T H00T 0.9300
C00U H00U 0.9300
